data_7227270
loop_
_publ_author_name
'Som, Bozumeh'
'Salpage, Sahan R.'
'Son, Juno'
'Gu, Bing'
'Karakalos, Stavros G.'
'Smith, Mark D.'
'Shimizu, Linda S.'

_publ_section_title
;
 Pillars of assembled pyridyl bis-urea macrocycles: a robust synthon to
 organize diiodotetrafluorobenzenes
;
_journal_issue 3
_journal_name_full CrystEngComm
_journal_page_first 484
_journal_paper_doi 10.1039/C6CE02392D
_journal_volume 19
_journal_year 2017
_chemical_formula_moiety '2(C6 F4 I2), 2(C8 H9 N3 O), C2 H6 O S'
_chemical_formula_sum 'C30 H24 F8 I4 N6 O3 S'
_chemical_formula_weight 1208.21
_space_group_crystal_system monoclinic
_space_group_IT_number 14
_space_group_name_Hall '-P 2ybc'
_space_group_name_H-M_alt 'P 1 21/c 1'
_symmetry_space_group_name_Hall '-P 2ybc'
_symmetry_space_group_name_H-M 'P 1 21/c 1'
_atom_sites_solution_hydrogens mixed
_audit_creation_date 2015-10-02
_audit_creation_method
;
Olex2 1.2
(compiled 2015.09.21 svn.r3230 for OlexSys, GUI svn.r5103)
;
_audit_update_record
;
2016-10-28 deposited with the CCDC.
2016-12-13 downloaded from the CCDC.
;
_cell_angle_alpha 90
_cell_angle_beta 91.029(2)
_cell_angle_gamma 90
_cell_formula_units_Z 4
_cell_length_a 4.5773(3)
_cell_length_b 36.882(3)
_cell_length_c 21.7673(14)
_cell_measurement_reflns_used 9942
_cell_measurement_temperature 100(2)
_cell_measurement_theta_max 25.21
_cell_measurement_theta_min 2.40
_cell_volume 3674.2(5)
_computing_cell_refinement 'SAINT v8.34A (Bruker, 2013)'
_computing_data_collection 'Bruker APEXII v2014.9-0 (Bruker, 2014)'
_computing_data_reduction 'SAINT v8.34A (Bruker, 2013)'
_computing_molecular_graphics 'Olex2 (Dolomanov et al., 2009)'
_computing_publication_material 'Olex2 (Dolomanov et al., 2009)'
_computing_structure_refinement 'XL (Sheldrick, 2008)'
_computing_structure_solution 'ShelXT (Sheldrick, 2015)'
_diffrn_ambient_temperature 100(2)
_diffrn_detector 'Bruker PHOTON-100 area detector'
_diffrn_detector_area_resol_mean 10.4
_diffrn_detector_type 'CMOS area detector'
_diffrn_measured_fraction_theta_full 0.999
_diffrn_measured_fraction_theta_max 0.999
_diffrn_measurement_device 'three-circle diffractometer'
_diffrn_measurement_device_type 'Bruker D8 Quest'
_diffrn_measurement_method '\w and \f scans'
_diffrn_radiation_monochromator 'mirror optics'
_diffrn_radiation_probe x-ray
_diffrn_radiation_type MoK\a
_diffrn_radiation_wavelength 0.71073
_diffrn_reflns_av_R_equivalents 0.1435
_diffrn_reflns_av_unetI/netI 0.0603
_diffrn_reflns_Laue_measured_fraction_full 0.999
_diffrn_reflns_Laue_measured_fraction_max 0.999
_diffrn_reflns_limit_h_max 5
_diffrn_reflns_limit_h_min -5
_diffrn_reflns_limit_k_max 43
_diffrn_reflns_limit_k_min -43
_diffrn_reflns_limit_l_max 25
_diffrn_reflns_limit_l_min -25
_diffrn_reflns_number 104296
_diffrn_reflns_point_group_measured_fraction_full 0.999
_diffrn_reflns_point_group_measured_fraction_max 0.999
_diffrn_reflns_theta_full 25.025
_diffrn_reflns_theta_max 25.026
_diffrn_reflns_theta_min 2.173
_diffrn_source 'microfocus sealed X-ray tube'
_diffrn_source_type 'Incoatec I\ms'
_exptl_absorpt_coefficient_mu 3.532
_exptl_absorpt_correction_T_max 0.2602
_exptl_absorpt_correction_T_min 0.2257
_exptl_absorpt_correction_type multi-scan
_exptl_absorpt_process_details
;
SADABS-2014/4 (Bruker,2014/4) was used for absorption correction.
wR2(int) was 0.1551 before and 0.0743 after correction.
The Ratio of minimum to maximum transmission is 0.8674.
The \l/2 correction factor is 0.00150.
;
_exptl_crystal_colour colourless
_exptl_crystal_colour_primary colourless
_exptl_crystal_density_diffrn 2.184
_exptl_crystal_description needle
_exptl_crystal_F_000 2280
_exptl_crystal_size_max 0.6
_exptl_crystal_size_mid 0.04
_exptl_crystal_size_min 0.02
_refine_diff_density_max 0.878
_refine_diff_density_min -0.759
_refine_diff_density_rms 0.168
_refine_ls_extinction_coef 0.00028(4)
_refine_ls_extinction_expression Fc^*^=kFc[1+0.001xFc^2^\l^3^/sin(2\q)]^-1/4^
_refine_ls_extinction_method 'SHELXL-2014/7 (Sheldrick 2014'
_refine_ls_goodness_of_fit_ref 1.103
_refine_ls_hydrogen_treatment mixed
_refine_ls_matrix_type full
_refine_ls_number_parameters 488
_refine_ls_number_reflns 6502
_refine_ls_number_restraints 12
_refine_ls_restrained_S_all 1.102
_refine_ls_R_factor_all 0.0755
_refine_ls_R_factor_gt 0.0454
_refine_ls_shift/su_max 0.002
_refine_ls_shift/su_mean 0.000
_refine_ls_structure_factor_coef Fsqd
_refine_ls_weighting_details 'w=1/[\s^2^(Fo^2^)+(0.0200P)^2^+13.2866P] where P=(Fo^2^+2Fc^2^)/3'
_refine_ls_weighting_scheme calc
_refine_ls_wR_factor_gt 0.0643
_refine_ls_wR_factor_ref 0.0698
_reflns_number_gt 4936
_reflns_number_total 6502
_reflns_threshold_expression 'I > 2\s(I)'
_cod_data_source_file c6ce02392d2.cif
_cod_data_source_block bs186_1m
_cod_depositor_comments 'Adding full bibliography for 7227268--7227270.cif.'
_cod_original_cell_volume 3674.1(4)
_cod_database_code 7227270
_shelx_space_group_comment
;
The symmetry employed for this shelxl refinement is uniquely defined
by the following loop, which should always be used as a source of
symmetry information in preference to the above space-group names.
They are only intended as comments.
;
_shelx_estimated_absorpt_t_max 0.933
_shelx_estimated_absorpt_t_min 0.226
_olex2_refinement_description
;
1. Fixed Uiso
 At 1.2 times of:
  All C(H) groups, All C(H,H) groups
 At 1.5 times of:
  All C(H,H,H) groups
2. Restrained distances
 N1-H1 \\sim N2-H2 \\sim N5-H5 \\sim N4-H4
 with sigma of 0.02
3. Uiso/Uaniso restraints and constraints
Uanis(C3) \\sim Ueq: with sigma of 0.005 and sigma for terminal atoms of 0.02
4.a Secondary CH2 refined with riding coordinates:
 C2(H2A,H2B), C8(H8A,H8B), C10(H10A,H10B), C16(H16A,H16B)
4.b Aromatic/amide H refined with riding coordinates:
 C4(H4A), C5(H5A), C6(H6), C12(H12), C13(H13), C14(H14)
4.c Idealised Me refined as rotating group:
 C41(H41A,H41B,H41C), C42(H42A,H42B,H42C)
;
_shelx_shelxl_version_number 2014/7
_olex2_submission_special_instructions 'No special instructions were received'

loop_
_space_group_symop_operation_xyz
'x, y, z'
'-x, y+1/2, -z+1/2'
'-x, -y, -z'
'x, -y-1/2, z-1/2'

loop_
_atom_site_label
_atom_site_type_symbol
_atom_site_fract_x
_atom_site_fract_y
_atom_site_fract_z
_atom_site_U_iso_or_equiv
_atom_site_adp_type
_atom_site_occupancy
_atom_site_site_symmetry_order
_atom_site_calc_flag
_atom_site_refinement_flags_posn
_atom_site_refinement_flags_adp
I1 I 0.11982(10) 0.34146(2) 0.60793(2) 0.02059(13) Uani 1 1 d . .
I2 I 0.31192(10) 0.39140(2) 0.86908(2) 0.01478(12) Uani 1 1 d . .
F1 F 0.3727(8) 0.38136(9) 0.72559(15) 0.0167(8) Uani 1 1 d . .
F2 F -0.1345(8) 0.32421(10) 0.88534(16) 0.0234(9) Uani 1 1 d . .
F3 F -0.4128(8) 0.28205(9) 0.80237(17) 0.0243(9) Uani 1 1 d . .
F4 F -0.2985(9) 0.28765(10) 0.68232(17) 0.0264(10) Uani 1 1 d . .
C21 C 0.0390(14) 0.33508(16) 0.7010(3) 0.0144(15) Uani 1 1 d . .
C22 C 0.1747(14) 0.35656(16) 0.7453(3) 0.0129(15) Uani 1 1 d . .
C23 C 0.1216(13) 0.35440(15) 0.8074(3) 0.0098(14) Uani 1 1 d . .
C24 C -0.0770(15) 0.32833(17) 0.8253(3) 0.0172(16) Uani 1 1 d . .
C25 C -0.2182(14) 0.30632(17) 0.7837(3) 0.0175(16) Uani 1 1 d . .
C26 C -0.1556(14) 0.30994(17) 0.7219(3) 0.0179(16) Uani 1 1 d . .
I3 I 0.88524(10) 0.31293(2) 0.22602(2) 0.01790(12) Uani 1 1 d . .
I4 I 0.25279(9) 0.37240(2) 0.44576(2) 0.01316(12) Uani 1 1 d . .
F5 F 0.4880(8) 0.36150(9) 0.31142(15) 0.0201(9) Uani 1 1 d . .
F6 F 0.5558(8) 0.30036(9) 0.50048(15) 0.0216(9) Uani 1 1 d . .
F7 F 0.9332(9) 0.25281(10) 0.45233(17) 0.0278(10) Uani 1 1 d . .
F8 F 1.0922(8) 0.25891(9) 0.33469(16) 0.0212(9) Uani 1 1 d . .
C27 C 0.7844(14) 0.30975(17) 0.3191(3) 0.0141(15) Uani 1 1 d . .
C28 C 0.5938(14) 0.33391(16) 0.3461(3) 0.0134(15) Uani 1 1 d . .
C29 C 0.5121(14) 0.33204(16) 0.4068(3) 0.0143(15) Uani 1 1 d . .
C30 C 0.6276(14) 0.30412(16) 0.4408(3) 0.0126(15) Uani 1 1 d . .
C31 C 0.8183(14) 0.27933(16) 0.4169(3) 0.0131(15) Uani 1 1 d . .
C32 C 0.9003(14) 0.28270(16) 0.3570(3) 0.0158(16) Uani 1 1 d . .
O1 O 0.4534(9) 0.55669(11) 0.05317(18) 0.0146(10) Uani 1 1 d . .
N1 N 0.0146(13) 0.54871(14) 0.0058(2) 0.0142(13) Uani 1 1 d D .
H1 H -0.158(9) 0.5434(18) 0.012(3) 0.02(2) Uiso 1 1 d D .
N2 N 0.1258(13) 0.51687(15) 0.0928(2) 0.0151(13) Uani 1 1 d D .
H2 H -0.023(11) 0.5044(15) 0.087(3) 0.02(2) Uiso 1 1 d D .
N3 N 0.6227(11) 0.46198(13) 0.0937(2) 0.0117(12) Uani 1 1 d . .
C1 C 0.2116(15) 0.54136(17) 0.0514(3) 0.0153(15) Uani 1 1 d . .
C2 C 0.3145(15) 0.50605(17) 0.1442(3) 0.0171(16) Uani 1 1 d . .
H2A H 0.2037 0.5082 0.1827 0.021 Uiso 1 1 calc R .
H2B H 0.4818 0.5230 0.1471 0.021 Uiso 1 1 calc R .
C3 C 0.4307(14) 0.46781(17) 0.1393(3) 0.0133(15) Uani 1 1 d . U
C4 C 0.3443(15) 0.44026(18) 0.1784(3) 0.0180(16) Uani 1 1 d . .
H4A H 0.2105 0.4452 0.2102 0.022 Uiso 1 1 calc R .
C5 C 0.4539(15) 0.40574(18) 0.1709(3) 0.0195(17) Uani 1 1 d . .
H5A H 0.3963 0.3866 0.1973 0.023 Uiso 1 1 calc R .
C6 C 0.6467(15) 0.39949(17) 0.1248(3) 0.0198(17) Uani 1 1 d . .
H6 H 0.7261 0.3760 0.1189 0.024 Uiso 1 1 calc R .
C7 C 0.7262(14) 0.42839(17) 0.0862(3) 0.0117(15) Uani 1 1 d . .
C8 C 0.9367(15) 0.42086(17) 0.0347(3) 0.0188(16) Uani 1 1 d . .
H8A H 1.1267 0.4133 0.0529 0.023 Uiso 1 1 calc R .
H8B H 0.8602 0.4003 0.0099 0.023 Uiso 1 1 calc R .
O2 O 0.0443(9) 0.56616(11) 0.50594(19) 0.0135(10) Uani 1 1 d . .
N4 N 0.3823(13) 0.53863(14) 0.5696(2) 0.0153(13) Uani 1 1 d D .
H4 H 0.545(10) 0.5284(17) 0.572(3) 0.03(2) Uiso 1 1 d D .
N5 N 0.4717(13) 0.54540(15) 0.4668(3) 0.0166(13) Uani 1 1 d D .
H5 H 0.640(11) 0.544(2) 0.481(4) 0.06(3) Uiso 1 1 d D .
N6 N 0.0935(11) 0.50918(14) 0.3861(2) 0.0138(12) Uani 1 1 d . .
C9 C 0.2864(15) 0.55096(16) 0.5140(3) 0.0138(15) Uani 1 1 d . .
C10 C 0.4035(14) 0.56215(17) 0.4079(3) 0.0164(16) Uani 1 1 d . .
H10A H 0.5874 0.5652 0.3852 0.020 Uiso 1 1 calc R .
H10B H 0.3229 0.5866 0.4154 0.020 Uiso 1 1 calc R .
C11 C 0.1908(14) 0.54158(17) 0.3678(3) 0.0120(15) Uani 1 1 d . .
C12 C 0.0979(15) 0.55692(18) 0.3117(3) 0.0186(16) Uani 1 1 d . .
H12 H 0.1730 0.5797 0.2990 0.022 Uiso 1 1 calc R .
C13 C -0.0989(15) 0.53907(18) 0.2759(3) 0.0212(17) Uani 1 1 d . .
H13 H -0.1642 0.5492 0.2380 0.025 Uiso 1 1 calc R .
C14 C -0.2049(15) 0.50563(17) 0.2952(3) 0.0178(16) Uani 1 1 d . .
H14 H -0.3424 0.4928 0.2704 0.021 Uiso 1 1 calc R .
C15 C -0.1095(14) 0.49118(17) 0.3508(3) 0.0124(15) Uani 1 1 d . .
C16 C -0.2182(16) 0.45649(18) 0.3751(3) 0.0217(17) Uani 1 1 d . .
H16A H -0.3441 0.4447 0.3436 0.026 Uiso 1 1 calc R .
H16B H -0.0504 0.4403 0.3839 0.026 Uiso 1 1 calc R .
S1 S 0.3151(4) 0.18637(4) 0.58967(7) 0.0165(4) Uani 1 1 d . .
O3 O -0.0104(9) 0.18269(12) 0.59561(19) 0.0204(11) Uani 1 1 d . .
C41 C 0.3857(16) 0.23358(17) 0.5899(3) 0.0228(17) Uani 1 1 d . .
H41A H 0.2569 0.2456 0.5598 0.034 Uiso 1 1 calc GR .
H41B H 0.5899 0.2379 0.5793 0.034 Uiso 1 1 calc GR .
H41C H 0.3493 0.2434 0.6309 0.034 Uiso 1 1 calc GR .
C42 C 0.3904(16) 0.17780(19) 0.5107(3) 0.0241(18) Uani 1 1 d . .
H42A H 0.3328 0.1529 0.5003 0.036 Uiso 1 1 calc GR .
H42B H 0.5999 0.1809 0.5038 0.036 Uiso 1 1 calc GR .
H42C H 0.2799 0.1949 0.4848 0.036 Uiso 1 1 calc GR .

loop_
_atom_site_aniso_label
_atom_site_aniso_U_11
_atom_site_aniso_U_22
_atom_site_aniso_U_33
_atom_site_aniso_U_23
_atom_site_aniso_U_13
_atom_site_aniso_U_12
I1 0.0261(3) 0.0233(3) 0.0123(2) -0.0038(2) -0.0003(2) 0.0031(2)
I2 0.0186(3) 0.0144(2) 0.0113(2) -0.00117(18) -0.00140(18) 0.00034(19)
F1 0.020(2) 0.013(2) 0.017(2) 0.0000(15) 0.0029(17) -0.0064(17)
F2 0.028(2) 0.024(2) 0.018(2) 0.0105(17) 0.0054(18) 0.0021(18)
F3 0.024(2) 0.016(2) 0.033(2) 0.0071(18) 0.0069(19) -0.0065(18)
F4 0.032(3) 0.019(2) 0.028(2) -0.0032(18) -0.0098(19) -0.0076(19)
C21 0.018(4) 0.011(4) 0.014(4) 0.002(3) -0.003(3) 0.000(3)
C22 0.011(4) 0.013(3) 0.015(4) 0.006(3) 0.003(3) 0.002(3)
C23 0.009(4) 0.005(3) 0.015(4) 0.000(3) -0.004(3) 0.004(3)
C24 0.018(4) 0.017(4) 0.017(4) 0.007(3) -0.002(3) 0.012(3)
C25 0.010(4) 0.011(4) 0.031(4) 0.006(3) 0.001(3) -0.004(3)
C26 0.018(4) 0.013(4) 0.022(4) -0.005(3) -0.012(3) 0.003(3)
I3 0.0194(3) 0.0221(3) 0.0123(2) -0.00233(19) 0.00407(19) 0.0027(2)
I4 0.0141(2) 0.0122(2) 0.0132(2) -0.00268(18) 0.00140(18) 0.00072(19)
F5 0.030(2) 0.019(2) 0.0112(19) 0.0034(16) 0.0004(17) 0.0067(18)
F6 0.032(3) 0.019(2) 0.013(2) 0.0023(16) 0.0050(18) 0.0034(18)
F7 0.040(3) 0.019(2) 0.024(2) 0.0045(18) -0.003(2) 0.0135(19)
F8 0.019(2) 0.019(2) 0.026(2) -0.0055(17) 0.0046(18) 0.0087(17)
C27 0.014(4) 0.016(4) 0.012(3) -0.004(3) -0.001(3) -0.005(3)
C28 0.012(4) 0.012(4) 0.016(4) 0.005(3) -0.006(3) 0.002(3)
C29 0.015(4) 0.010(3) 0.018(4) -0.004(3) 0.002(3) 0.000(3)
C30 0.019(4) 0.011(3) 0.009(3) 0.000(3) 0.004(3) -0.007(3)
C31 0.020(4) 0.006(3) 0.013(4) 0.003(3) -0.003(3) 0.004(3)
C32 0.014(4) 0.008(3) 0.026(4) -0.003(3) 0.005(3) -0.002(3)
O1 0.008(3) 0.021(3) 0.015(2) -0.005(2) 0.0003(19) -0.003(2)
N1 0.013(4) 0.018(3) 0.012(3) -0.003(2) 0.002(3) -0.002(3)
N2 0.014(4) 0.015(3) 0.016(3) 0.001(3) 0.003(3) 0.000(3)
N3 0.008(3) 0.012(3) 0.015(3) -0.001(2) 0.002(2) 0.003(2)
C1 0.013(4) 0.015(4) 0.018(4) -0.006(3) 0.004(3) 0.002(3)
C2 0.022(4) 0.016(4) 0.013(4) -0.003(3) -0.001(3) 0.008(3)
C3 0.018(3) 0.016(3) 0.006(3) -0.004(2) -0.002(3) 0.000(3)
C4 0.018(4) 0.026(4) 0.010(3) 0.000(3) 0.001(3) 0.000(3)
C5 0.020(4) 0.022(4) 0.017(4) 0.008(3) -0.006(3) -0.007(3)
C6 0.024(4) 0.011(4) 0.025(4) 0.001(3) -0.003(3) 0.003(3)
C7 0.011(4) 0.016(4) 0.008(3) 0.000(3) -0.003(3) 0.007(3)
C8 0.020(4) 0.015(4) 0.021(4) -0.002(3) -0.004(3) 0.007(3)
O2 0.011(3) 0.011(2) 0.019(2) -0.0056(19) 0.000(2) 0.003(2)
N4 0.014(4) 0.016(3) 0.016(3) 0.005(2) -0.003(3) 0.000(3)
N5 0.008(3) 0.019(3) 0.022(3) -0.005(3) -0.005(3) -0.002(3)
N6 0.015(3) 0.017(3) 0.009(3) -0.002(2) 0.002(2) 0.001(3)
C9 0.013(4) 0.009(3) 0.019(4) -0.005(3) -0.004(3) -0.001(3)
C10 0.015(4) 0.015(4) 0.019(4) 0.000(3) 0.007(3) -0.005(3)
C11 0.011(4) 0.015(4) 0.011(3) 0.000(3) 0.002(3) 0.003(3)
C12 0.020(4) 0.017(4) 0.019(4) 0.009(3) 0.007(3) 0.006(3)
C13 0.018(4) 0.021(4) 0.025(4) 0.005(3) 0.002(3) 0.005(3)
C14 0.018(4) 0.020(4) 0.015(4) -0.001(3) 0.000(3) 0.006(3)
C15 0.013(4) 0.016(4) 0.008(3) -0.006(3) -0.002(3) 0.004(3)
C16 0.026(5) 0.025(4) 0.014(4) -0.006(3) -0.006(3) 0.006(3)
S1 0.0186(10) 0.0170(9) 0.0139(9) -0.0025(7) 0.0005(7) -0.0022(8)
O3 0.017(3) 0.028(3) 0.016(3) -0.004(2) 0.002(2) -0.004(2)
C41 0.023(4) 0.017(4) 0.028(4) 0.002(3) 0.004(3) -0.003(3)
C42 0.021(4) 0.036(5) 0.015(4) -0.009(3) -0.002(3) 0.002(3)

loop_
_atom_type_symbol
_atom_type_description
_atom_type_scat_dispersion_real
_atom_type_scat_dispersion_imag
_atom_type_scat_source
C C 0.0033 0.0016 'International Tables Vol C Tables 4.2.6.8 and 6.1.1.4'
H H 0.0000 0.0000 'International Tables Vol C Tables 4.2.6.8 and 6.1.1.4'
F F 0.0171 0.0103 'International Tables Vol C Tables 4.2.6.8 and 6.1.1.4'
I I -0.4742 1.8119 'International Tables Vol C Tables 4.2.6.8 and 6.1.1.4'
N N 0.0061 0.0033 'International Tables Vol C Tables 4.2.6.8 and 6.1.1.4'
O O 0.0106 0.0060 'International Tables Vol C Tables 4.2.6.8 and 6.1.1.4'
S S 0.1246 0.1234 'International Tables Vol C Tables 4.2.6.8 and 6.1.1.4'

loop_
_geom_angle_atom_site_label_1
_geom_angle_atom_site_label_2
_geom_angle_atom_site_label_3
_geom_angle
_geom_angle_site_symmetry_1
_geom_angle_site_symmetry_3
C22 C21 I1 121.8(5) . .
C26 C21 I1 121.9(5) . .
C26 C21 C22 116.2(6) . .
F1 C22 C21 117.2(5) . .
F1 C22 C23 118.5(5) . .
C23 C22 C21 124.3(6) . .
C22 C23 I2 120.8(5) . .
C22 C23 C24 116.4(6) . .
C24 C23 I2 122.7(5) . .
F2 C24 C23 119.5(6) . .
F2 C24 C25 118.5(6) . .
C25 C24 C23 122.0(6) . .
F3 C25 C24 120.4(6) . .
F3 C25 C26 120.8(6) . .
C24 C25 C26 118.8(6) . .
F4 C26 C21 120.7(6) . .
F4 C26 C25 117.0(6) . .
C21 C26 C25 122.3(6) . .
C28 C27 I3 121.8(5) . .
C28 C27 C32 116.5(6) . .
C32 C27 I3 121.7(5) . .
F5 C28 C27 118.1(5) . .
F5 C28 C29 118.1(5) . .
C29 C28 C27 123.8(6) . .
C28 C29 I4 121.1(5) . .
C30 C29 I4 122.2(5) . .
C30 C29 C28 116.4(6) . .
F6 C30 C29 119.8(5) . .
F6 C30 C31 117.5(5) . .
C29 C30 C31 122.7(6) . .
F7 C31 C30 120.8(5) . .
F7 C31 C32 120.0(6) . .
C32 C31 C30 119.1(6) . .
F8 C32 C27 119.9(6) . .
F8 C32 C31 118.6(6) . .
C31 C32 C27 121.4(6) . .
C1 N1 H1 117(5) . .
C1 N1 C8 119.5(6) . 3_665
C8 N1 H1 116(5) 3_665 .
C1 N2 H2 121(5) . .
C1 N2 C2 121.7(6) . .
C2 N2 H2 117(5) . .
C7 N3 C3 118.2(5) . .
O1 C1 N1 120.8(6) . .
O1 C1 N2 123.8(6) . .
N2 C1 N1 115.4(6) . .
N2 C2 H2A 108.8 . .
N2 C2 H2B 108.8 . .
N2 C2 C3 113.9(5) . .
H2A C2 H2B 107.7 . .
C3 C2 H2A 108.8 . .
C3 C2 H2B 108.8 . .
N3 C3 C2 115.7(5) . .
N3 C3 C4 121.9(6) . .
C4 C3 C2 122.3(6) . .
C3 C4 H4A 120.2 . .
C5 C4 C3 119.7(6) . .
C5 C4 H4A 120.2 . .
C4 C5 H5A 120.5 . .
C6 C5 C4 118.9(6) . .
C6 C5 H5A 120.5 . .
C5 C6 H6 120.4 . .
C5 C6 C7 119.1(6) . .
C7 C6 H6 120.4 . .
N3 C7 C6 122.2(6) . .
N3 C7 C8 119.4(5) . .
C6 C7 C8 118.5(5) . .
N1 C8 C7 114.5(5) 3_665 .
N1 C8 H8A 108.6 3_665 .
N1 C8 H8B 108.6 3_665 .
C7 C8 H8A 108.6 . .
C7 C8 H8B 108.6 . .
H8A C8 H8B 107.6 . .
C9 N4 H4 119(5) . .
C9 N4 C16 122.5(6) . 3_566
C16 N4 H4 118(5) 3_566 .
C9 N5 H5 108(6) . .
C9 N5 C10 118.4(6) . .
C10 N5 H5 124(6) . .
C11 N6 C15 119.5(5) . .
O2 C9 N4 123.0(6) . .
O2 C9 N5 121.7(6) . .
N5 C9 N4 115.3(6) . .
N5 C10 H10A 108.5 . .
N5 C10 H10B 108.5 . .
N5 C10 C11 115.2(5) . .
H10A C10 H10B 107.5 . .
C11 C10 H10A 108.5 . .
C11 C10 H10B 108.5 . .
N6 C11 C10 119.6(5) . .
N6 C11 C12 121.4(6) . .
C12 C11 C10 119.0(6) . .
C11 C12 H12 120.2 . .
C13 C12 C11 119.5(6) . .
C13 C12 H12 120.2 . .
C12 C13 H13 120.3 . .
C12 C13 C14 119.3(6) . .
C14 C13 H13 120.3 . .
C13 C14 H14 120.1 . .
C15 C14 C13 119.9(6) . .
C15 C14 H14 120.1 . .
N6 C15 C14 120.3(6) . .
N6 C15 C16 116.7(5) . .
C14 C15 C16 123.0(6) . .
N4 C16 C15 112.1(5) 3_566 .
N4 C16 H16A 109.2 3_566 .
N4 C16 H16B 109.2 3_566 .
C15 C16 H16A 109.2 . .
C15 C16 H16B 109.2 . .
H16A C16 H16B 107.9 . .
O3 S1 C41 105.6(3) . .
O3 S1 C42 106.0(3) . .
C41 S1 C42 98.0(3) . .
S1 C41 H41A 109.5 . .
S1 C41 H41B 109.5 . .
S1 C41 H41C 109.5 . .
H41A C41 H41B 109.5 . .
H41A C41 H41C 109.5 . .
H41B C41 H41C 109.5 . .
S1 C42 H42A 109.5 . .
S1 C42 H42B 109.5 . .
S1 C42 H42C 109.5 . .
H42A C42 H42B 109.5 . .
H42A C42 H42C 109.5 . .
H42B C42 H42C 109.5 . .

loop_
_geom_bond_atom_site_label_1
_geom_bond_atom_site_label_2
_geom_bond_distance
_geom_bond_site_symmetry_2
I1 C21 2.079(6) .
I2 C23 2.094(6) .
F1 C22 1.362(7) .
F2 C24 1.346(7) .
F3 C25 1.332(7) .
F4 C26 1.351(7) .
C21 C22 1.386(9) .
C21 C26 1.369(9) .
C22 C23 1.380(8) .
C23 C24 1.384(9) .
C24 C25 1.370(9) .
C25 C26 1.386(9) .
I3 C27 2.090(6) .
I4 C29 2.092(6) .
F5 C28 1.351(7) .
F6 C30 1.354(7) .
F7 C31 1.346(7) .
F8 C32 1.339(7) .
C27 C28 1.385(9) .
C27 C32 1.394(9) .
C28 C29 1.382(8) .
C29 C30 1.368(9) .
C30 C31 1.372(9) .
C31 C32 1.369(8) .
O1 C1 1.243(7) .
N1 H1 0.83(4) .
N1 C1 1.356(8) .
N1 C8 1.446(8) 3_665
N2 H2 0.83(4) .
N2 C1 1.340(8) .
N2 C2 1.457(8) .
N3 C3 1.354(8) .
N3 C7 1.338(7) .
C2 H2A 0.9900 .
C2 H2B 0.9900 .
C2 C3 1.512(8) .
C3 C4 1.388(9) .
C4 H4A 0.9500 .
C4 C5 1.379(9) .
C5 H5A 0.9500 .
C5 C6 1.367(9) .
C6 H6 0.9500 .
C6 C7 1.409(9) .
C7 C8 1.517(9) .
C8 N1 1.447(8) 3_665
C8 H8A 0.9900 .
C8 H8B 0.9900 .
O2 C9 1.251(7) .
N4 H4 0.84(4) .
N4 C9 1.359(8) .
N4 C16 1.440(8) 3_566
N5 H5 0.83(4) .
N5 C9 1.359(8) .
N5 C10 1.452(8) .
N6 C11 1.338(8) .
N6 C15 1.367(8) .
C10 H10A 0.9900 .
C10 H10B 0.9900 .
C10 C11 1.501(9) .
C11 C12 1.405(8) .
C12 H12 0.9500 .
C12 C13 1.351(9) .
C13 H13 0.9500 .
C13 C14 1.393(9) .
C14 H14 0.9500 .
C14 C15 1.384(8) .
C15 C16 1.475(9) .
C16 N4 1.440(8) 3_566
C16 H16A 0.9900 .
C16 H16B 0.9900 .
S1 O3 1.504(5) .
S1 C41 1.771(6) .
S1 C42 1.787(6) .
C41 H41A 0.9800 .
C41 H41B 0.9800 .
C41 H41C 0.9800 .
C42 H42A 0.9800 .
C42 H42B 0.9800 .
C42 H42C 0.9800 .

loop_
_geom_hbond_atom_site_label_D
_geom_hbond_atom_site_label_H
_geom_hbond_atom_site_label_A
_geom_hbond_distance_DH
_geom_hbond_distance_HA
_geom_hbond_distance_DA
_geom_hbond_angle_DHA
_geom_hbond_site_symmetry_A
N1 H1 O1 0.83(4) 2.06(5) 2.801(7) 148(6) 1_455
N2 H2 N3 0.83(4) 2.26(4) 3.067(8) 164(6) 1_455
N4 H4 N6 0.84(4) 2.33(4) 3.117(8) 157(6) 3_666
N5 H5 O2 0.83(4) 2.09(5) 2.846(7) 151(8) 1_655

loop_
_geom_torsion_atom_site_label_1
_geom_torsion_atom_site_label_2
_geom_torsion_atom_site_label_3
_geom_torsion_atom_site_label_4
_geom_torsion
_geom_torsion_site_symmetry_1
_geom_torsion_site_symmetry_4
I1 C21 C22 F1 -2.3(8) . .
I1 C21 C22 C23 177.6(5) . .
I1 C21 C26 F4 1.5(9) . .
I1 C21 C26 C25 -177.8(5) . .
I2 C23 C24 F2 -5.7(8) . .
I2 C23 C24 C25 174.4(5) . .
F1 C22 C23 I2 5.4(8) . .
F1 C22 C23 C24 -178.8(5) . .
F2 C24 C25 F3 1.6(9) . .
F2 C24 C25 C26 -178.7(6) . .
F3 C25 C26 F4 -0.6(9) . .
F3 C25 C26 C21 178.7(6) . .
C21 C22 C23 I2 -174.5(5) . .
C21 C22 C23 C24 1.3(9) . .
C22 C21 C26 F4 -179.8(5) . .
C22 C21 C26 C25 0.9(10) . .
C22 C23 C24 F2 178.6(5) . .
C22 C23 C24 C25 -1.3(9) . .
C23 C24 C25 F3 -178.5(6) . .
C23 C24 C25 C26 1.2(10) . .
C24 C25 C26 F4 179.8(6) . .
C24 C25 C26 C21 -1.0(10) . .
C26 C21 C22 F1 179.0(5) . .
C26 C21 C22 C23 -1.1(10) . .
I3 C27 C28 F5 -4.5(8) . .
I3 C27 C28 C29 177.5(5) . .
I3 C27 C32 F8 3.2(8) . .
I3 C27 C32 C31 -175.6(5) . .
I4 C29 C30 F6 5.3(8) . .
I4 C29 C30 C31 -174.2(5) . .
F5 C28 C29 I4 -3.6(8) . .
F5 C28 C29 C30 -178.9(6) . .
F6 C30 C31 F7 -1.3(9) . .
F6 C30 C31 C32 -178.7(6) . .
F7 C31 C32 F8 0.9(9) . .
F7 C31 C32 C27 179.7(6) . .
C27 C28 C29 I4 174.4(5) . .
C27 C28 C29 C30 -0.8(10) . .
C28 C27 C32 F8 -178.2(6) . .
C28 C27 C32 C31 3.0(9) . .
C28 C29 C30 F6 -179.5(5) . .
C28 C29 C30 C31 1.0(10) . .
C29 C30 C31 F7 178.2(6) . .
C29 C30 C31 C32 0.8(10) . .
C30 C31 C32 F8 178.3(6) . .
C30 C31 C32 C27 -2.9(10) . .
C32 C27 C28 F5 176.9(5) . .
C32 C27 C28 C29 -1.1(10) . .
N2 C2 C3 N3 67.8(8) . .
N2 C2 C3 C4 -111.6(7) . .
N3 C3 C4 C5 -0.5(10) . .
N3 C7 C8 N1 -5.3(9) . 3_665
C1 N2 C2 C3 -109.5(7) . .
C2 N2 C1 O1 -0.2(9) . .
C2 N2 C1 N1 179.6(5) . .
C2 C3 C4 C5 178.8(6) . .
C3 N3 C7 C6 -1.4(9) . .
C3 N3 C7 C8 178.7(5) . .
C3 C4 C5 C6 0.2(10) . .
C4 C5 C6 C7 -0.4(10) . .
C5 C6 C7 N3 1.1(10) . .
C5 C6 C7 C8 -179.0(6) . .
C6 C7 C8 N1 174.8(6) . 3_665
C7 N3 C3 C2 -178.2(5) . .
C7 N3 C3 C4 1.1(9) . .
C8 N1 C1 O1 -11.2(9) 3_665 .
C8 N1 C1 N2 169.0(5) 3_665 .
N5 C10 C11 N6 -4.0(9) . .
N5 C10 C11 C12 176.0(6) . .
N6 C11 C12 C13 1.6(10) . .
N6 C15 C16 N4 65.8(8) . 3_566
C9 N5 C10 C11 -83.2(7) . .
C10 N5 C9 O2 8.9(9) . .
C10 N5 C9 N4 -171.6(5) . .
C10 C11 C12 C13 -178.4(6) . .
C11 N6 C15 C14 2.7(9) . .
C11 N6 C15 C16 -177.0(5) . .
C11 C12 C13 C14 -0.4(10) . .
C12 C13 C14 C15 0.4(10) . .
C13 C14 C15 N6 -1.5(9) . .
C13 C14 C15 C16 178.1(6) . .
C14 C15 C16 N4 -113.9(7) . 3_566
C15 N6 C11 C10 177.3(5) . .
C15 N6 C11 C12 -2.7(9) . .
C16 N4 C9 O2 -2.9(9) 3_566 .
C16 N4 C9 N5 177.6(6) 3_566 .
